data_7063617
loop_
_publ_author_name
'Sen, Charanjeet'
'Singh, Rohit'
'Devi, Swaita'
Niharika,
'Singhaal, Richa'
'Sahoo, Subash Chandra'
'Sheikh, Haq Nawaz'

_publ_section_title
;
 Design and synthesis of 2D coordination polymers from isophthalic and
 adipic acids: exploring Tb-based luminescent sensors for Cr3+, Fe3+ and
 p-NA
;
_journal_name_full 'New Journal of Chemistry'
_journal_paper_doi 10.1039/D4NJ05061D
_journal_year 2025
_chemical_compound_source synthesized
_chemical_formula_moiety 'C11 H12 Dy O8'
_chemical_formula_sum 'C11 H12 Dy O8'
_chemical_formula_weight 434.710
_space_group_crystal_system triclinic
_space_group_IT_number 2
_space_group_name_Hall '-P 1'
_space_group_name_H-M_alt 'P -1'
_audit_creation_date 2024-07-04
_audit_creation_method
;
Olex2 1.5
(compiled 2023.03.06 svn.rbb2c1857 for OlexSys, GUI svn.r6748)
;
_audit_update_record
;
2024-11-22 deposited with the CCDC.	2025-01-08 downloaded from the CCDC.
;
_cell_angle_alpha 93.118(2)
_cell_angle_beta 108.138(2)
_cell_angle_gamma 108.871(3)
_cell_formula_units_Z 2
_cell_length_a 6.8112(2)
_cell_length_b 10.0395(3)
_cell_length_c 10.5052(3)
_cell_measurement_reflns_used 6821
_cell_measurement_temperature 293(2)
_cell_measurement_theta_max 27.2670
_cell_measurement_theta_min 3.3610
_cell_volume 636.29(4)
_computing_cell_refinement 'CrysAlisPro 1.171.39.31d (Rigaku OD, 2017)'
_computing_data_collection 'CrysAlisPro 1.171.39.31d (Rigaku OD, 2017)'
_computing_data_reduction 'CrysAlisPro 1.171.39.31d (Rigaku OD, 2017)'
_computing_molecular_graphics 'Olex2 1.5 (Dolomanov et al., 2009)'
_computing_publication_material 'Olex2 1.5 (Dolomanov et al., 2009)'
_computing_structure_refinement 'olex2.refine 1.5 (Bourhis et al., 2015)'
_computing_structure_solution 'ShelXT (Sheldrick, 2015)'
_diffrn_ambient_temperature 293(2)
_diffrn_detector_type HyPix3000
_diffrn_measured_fraction_theta_full 0.9978
_diffrn_measured_fraction_theta_max 0.9310
_diffrn_measurement_details
;
List of Runs (angles in degrees, time in seconds):

  # Type    Start    End  Width  t~exp~   \w     \q     \k     \f   Frames
#--------------------------------------------------------------------------
  1  \w    -49.00 -12.00   0.50    2.00    --   -9.95 113.00   4.00   74
  2  \w     -3.00  46.00   0.50    2.00    --   10.22-113.00 -87.00   98
  3  \w    -21.00  53.00   0.50    2.00    --   -9.95  38.00 -60.00  148
  4  \w    -22.00  48.00   0.50    2.00    --   -9.95  38.00  30.00  140
  5  \w    -58.00 -26.00   0.50    2.00    --   -9.95 125.00  30.00   64
  6  \w    -52.00 -26.00   0.50    2.00    --   -9.95 125.00 -30.00   52
  7  \w    -37.00  -4.00   0.50    2.00    --   10.22 126.00-166.85   66
  8  \w     11.00  53.00   0.50    2.00    --   10.22-125.00-180.00   84
  9  \w    -11.00  29.00   0.50    2.00    --   10.22 -99.00-150.00   80
 10  \w      7.00  59.00   0.50    2.00    --   10.22-125.00   0.00  104
 11  \w    -41.00  -8.00   0.50    2.00    --   10.22 131.00 -53.26   66
 12  \w     29.00  74.00   0.50    2.00    --   10.22  38.00 120.00   90
 13  \w    -57.00  -9.00   0.50    2.00    --   10.22 -19.00  30.00   96
 14  \w    -57.00  18.00   0.50    2.00    --   10.22 -19.00 120.00  150
;
_diffrn_measurement_device 'four-circle diffractometer'
_diffrn_measurement_device_type 'SuperNova, Single source at offset/far, HyPix3000'
_diffrn_measurement_method '\w scans'
_diffrn_radiation_probe x-ray
_diffrn_radiation_type 'Mo K\a'
_diffrn_radiation_wavelength 0.71073
_diffrn_reflns_av_R_equivalents 0.0718
_diffrn_reflns_av_unetI/netI 0.0628
_diffrn_reflns_Laue_measured_fraction_full 0.9978
_diffrn_reflns_Laue_measured_fraction_max 0.9310
_diffrn_reflns_limit_h_max 8
_diffrn_reflns_limit_h_min -8
_diffrn_reflns_limit_k_max 12
_diffrn_reflns_limit_k_min -12
_diffrn_reflns_limit_l_max 13
_diffrn_reflns_limit_l_min -12
_diffrn_reflns_number 7762
_diffrn_reflns_point_group_measured_fraction_full 0.9978
_diffrn_reflns_point_group_measured_fraction_max 0.9310
_diffrn_reflns_theta_full 25.2417
_diffrn_reflns_theta_max 27.41
_diffrn_reflns_theta_min 3.25
_exptl_absorpt_coefficient_mu 5.907
_exptl_absorpt_correction_T_max 1.00000
_exptl_absorpt_correction_T_min 0.35570
_exptl_absorpt_correction_type multi-scan
_exptl_absorpt_process_details
;
CrysAlisPro 1.171.39.31d (Rigaku Oxford Diffraction, 2017)
Empirical absorption correction using spherical harmonics,
 implemented in SCALE3 ABSPACK scaling algorithm.
;
_exptl_crystal_colour colourless
_exptl_crystal_density_diffrn 2.269
_exptl_crystal_description block
_exptl_crystal_F_000 416.372
_exptl_crystal_size_max 0.02
_exptl_crystal_size_mid 0.015
_exptl_crystal_size_min 0.008
_refine_diff_density_max 3.4602
_refine_diff_density_min -4.3380
_refine_diff_density_rms 0.3142
_refine_ls_d_res_high 0.7719
_refine_ls_d_res_low 6.2610
_refine_ls_goodness_of_fit_ref 1.0301
_refine_ls_hydrogen_treatment constr
_refine_ls_matrix_type full
_refine_ls_number_constraints 21
_refine_ls_number_parameters 186
_refine_ls_number_reflns 2700
_refine_ls_number_restraints 0
_refine_ls_restrained_S_all 1.0301
_refine_ls_R_factor_all 0.0505
_refine_ls_R_factor_gt 0.0493
_refine_ls_shift/su_max 0.0009
_refine_ls_shift/su_mean 0.0001
_refine_ls_structure_factor_coef Fsqd
_refine_ls_weighting_details 'w=1/[\s^2^(Fo^2^)+(0.1026P)^2^] where P=(Fo^2^+2Fc^2^)/3'
_refine_ls_weighting_scheme calc
_refine_ls_wR_factor_gt 0.1339
_refine_ls_wR_factor_ref 0.1355
_reflns_Friedel_coverage 0.0
_reflns_limit_h_max 8
_reflns_limit_h_min -8
_reflns_limit_k_max 12
_reflns_limit_k_min -12
_reflns_limit_l_max 13
_reflns_limit_l_min 0
_reflns_number_gt 2584
_reflns_number_total 2700
_reflns_threshold_expression I>=2u(I)
_cod_data_source_file d4nj05061d2.cif
_cod_data_source_block gjp-i9
_cod_database_code 7063617
_olex2_refinement_description
;
1. Fixed Uiso
 At 1.2 times of:
  All C(H) groups, All C(H,H) groups
 At 1.5 times of:
  All O(H,H) groups
2. Uiso/Uaniso restraints and constraints
Uanis(O4) = Uanis(O9)
3. Others
 Fixed Sof: O4(0.7) O9(0.3)
4.a Rotating group:
 O8(H8a,H8b), O7(H7a,H7b)
4.b Secondary CH2 refined with riding coordinates:
 C10(H10a,H10b), C11(H11a,H11b)
4.c Aromatic/amide H refined with riding coordinates:
 C3(H3), C7(H7), C5(H5), C6(H6)
;
_olex2_submission_special_instructions 'No special instructions were received'
_oxdiff_exptl_absorpt_empirical_details
;
Empirical correction (ABSPACK) includes:
- Absorption correction using spherical harmonics
- Frame scaling
;

loop_
_space_group_symop_id
_space_group_symop_operation_xyz
1 x,y,z
2 -x,-y,-z

loop_
_atom_site_label
_atom_site_type_symbol
_atom_site_fract_x
_atom_site_fract_y
_atom_site_fract_z
_atom_site_U_iso_or_equiv
_atom_site_adp_type
_atom_site_occupancy
_atom_site_refinement_flags_posn
_atom_site_refinement_flags_occupancy
_atom_site_disorder_group
Dy1 Dy 0.75763(4) 0.08473(3) 0.92101(3) 0.01613(16) Uani 1.000000 . . .
O5 O 0.3687(8) 0.0266(5) 0.8837(5) 0.0212(10) Uani 1.000000 . . .
O6 O 0.0368(8) 0.0003(5) 0.8775(5) 0.0230(11) Uani 1.000000 . . .
O2 O 0.4102(8) 0.1769(5) 0.1529(5) 0.0220(10) Uani 1.000000 . . .
O1 O 0.4139(9) 0.0432(5) 0.3098(5) 0.0257(11) Uani 1.000000 . . .
O3 O 0.7345(11) 0.2484(6) 0.7865(6) 0.0385(15) Uani 1.000000 . . .
C9 C 0.1855(10) 0.0380(7) 0.8250(6) 0.0151(13) Uani 1.000000 . . .
O8 O 1.1101(9) 0.2730(6) 0.9969(8) 0.0510(19) Uani 1.000000 . . .
H8a H 1.195(6) 0.274(6) 1.086(3) 0.076(3) Uiso 1.000000 GR . .
H8b H 1.1039(9) 0.3649(8) 0.997(8) 0.076(3) Uiso 1.000000 GR . .
O7 O 0.7579(11) 0.2616(7) 1.0746(8) 0.057(2) Uani 1.000000 . . .
H7a H 0.659(11) 0.2284(14) 1.128(6) 0.085(3) Uiso 1.000000 GR . .
H7b H 0.708(14) 0.337(5) 1.0328(13) 0.085(3) Uiso 1.000000 GR . .
C1 C 0.4620(12) 0.1629(8) 0.2790(8) 0.0207(15) Uani 1.000000 . . .
C2 C 0.5805(11) 0.2932(8) 0.3851(7) 0.0204(14) Uani 1.000000 . . .
C3 C 0.6400(15) 0.2762(9) 0.5199(9) 0.0228(17) Uani 1.000000 . . .
H3 H 0.6023(15) 0.1851(9) 0.5421(9) 0.027(2) Uiso 1.000000 R . .
C10 C 0.1408(14) 0.0911(9) 0.6900(8) 0.0243(16) Uani 1.000000 . . .
H10a H 0.0499(14) 0.1488(9) 0.6870(8) 0.029(2) Uiso 1.000000 R . .
H10b H 0.2803(14) 0.1520(9) 0.6847(8) 0.029(2) Uiso 1.000000 R . .
C11 C 0.0250(15) -0.0286(9) 0.5670(8) 0.0290(18) Uani 1.000000 . . .
H11a H -0.1123(15) -0.0915(9) 0.5734(8) 0.035(2) Uiso 1.000000 R . .
H11b H 0.1182(15) -0.0842(9) 0.5675(8) 0.035(2) Uiso 1.000000 R . .
C4 C 0.7566(13) 0.3957(8) 0.6222(8) 0.0251(16) Uani 1.000000 . . .
C7 C 0.6387(14) 0.4300(9) 0.3534(9) 0.0280(17) Uani 1.000000 . . .
H7 H 0.6004(14) 0.4418(9) 0.2628(9) 0.034(2) Uiso 1.000000 R . .
O4 O 0.9975(19) 0.4641(10) 0.8543(10) 0.053(3) Uani 0.700000 . P 1
C8 C 0.8239(19) 0.3714(10) 0.7659(9) 0.042(2) Uani 1.000000 . . .
C5 C 0.8110(14) 0.5329(9) 0.5863(9) 0.0310(18) Uani 1.000000 . . .
H5 H 0.8878(14) 0.6132(9) 0.6541(9) 0.037(2) Uiso 1.000000 R . .
C6 C 0.7532(14) 0.5487(9) 0.4554(9) 0.0328(19) Uani 1.000000 . . .
H6 H 0.7901(14) 0.6397(9) 0.4331(9) 0.039(2) Uiso 1.000000 R . .
O9 O 0.862(5) 0.474(3) 0.857(3) 0.053(3) Uani 0.300000 . P 2

loop_
_atom_site_aniso_label
_atom_site_aniso_U_11
_atom_site_aniso_U_22
_atom_site_aniso_U_33
_atom_site_aniso_U_12
_atom_site_aniso_U_13
_atom_site_aniso_U_23
Dy1 0.0161(2) 0.0149(2) 0.0152(2) 0.00407(15) 0.00351(16) 0.00572(15)
O5 0.020(2) 0.027(3) 0.018(2) 0.009(2) 0.006(2) 0.007(2)
O6 0.022(2) 0.032(3) 0.016(2) 0.011(2) 0.006(2) 0.009(2)
O2 0.024(2) 0.025(3) 0.016(2) 0.008(2) 0.006(2) 0.006(2)
O1 0.033(3) 0.017(3) 0.020(3) 0.007(2) 0.002(2) 0.002(2)
O3 0.054(4) 0.024(3) 0.022(3) 0.003(3) 0.003(3) 0.012(2)
C9 0.021(3) 0.016(3) 0.011(3) 0.006(2) 0.009(3) 0.007(2)
O8 0.020(3) 0.024(3) 0.090(6) 0.003(2) -0.002(3) 0.011(3)
O7 0.064(4) 0.028(3) 0.084(6) -0.004(3) 0.057(4) -0.010(3)
C1 0.017(3) 0.024(4) 0.018(4) 0.007(3) 0.003(3) 0.005(3)
C2 0.021(3) 0.019(3) 0.019(4) 0.008(3) 0.004(3) 0.006(3)
C3 0.031(4) 0.016(4) 0.019(4) 0.008(3) 0.006(3) 0.007(3)
C10 0.031(4) 0.025(4) 0.020(4) 0.011(3) 0.010(3) 0.015(3)
C11 0.038(4) 0.033(5) 0.011(4) 0.011(4) 0.003(3) 0.004(3)
C4 0.036(4) 0.017(4) 0.018(4) 0.006(3) 0.006(3) 0.005(3)
C7 0.037(4) 0.027(4) 0.019(4) 0.011(3) 0.009(4) 0.011(3)
O4 0.077(8) 0.024(4) 0.023(4) -0.009(5) -0.000(6) 0.003(3)
C8 0.068(6) 0.019(4) 0.020(4) 0.004(4) -0.001(4) 0.004(3)
C5 0.037(4) 0.016(4) 0.033(5) 0.005(3) 0.009(4) 0.006(3)
C6 0.042(5) 0.020(4) 0.038(5) 0.012(3) 0.013(4) 0.017(4)
O9 0.077(8) 0.024(4) 0.023(4) -0.009(5) -0.000(6) 0.003(3)

loop_
_atom_type_symbol
_atom_type_scat_dispersion_real
_atom_type_scat_dispersion_imag
_atom_type_scat_Cromer_Mann_a1
_atom_type_scat_Cromer_Mann_a2
_atom_type_scat_Cromer_Mann_a3
_atom_type_scat_Cromer_Mann_a4
_atom_type_scat_Cromer_Mann_b1
_atom_type_scat_Cromer_Mann_b2
_atom_type_scat_Cromer_Mann_b3
_atom_type_scat_Cromer_Mann_b4
_atom_type_scat_Cromer_Mann_c
_atom_type_scat_source
_atom_type_scat_dispersion_source
C 0.00347 0.00161 2.31000 1.02000 1.58860 0.86500 20.84390 10.20750 0.56870 51.65120 0.21560 'International Tables Volume C Table 6.1.1.4 (pp. 500-502)' 'Henke, Gullikson and Davis, At. Data and Nucl. Data Tables, 1993, 54, 2'
Dy -0.09334 4.42895 26.50700 17.63830 14.55960 2.96577 2.18020 0.20217 12.18990 111.87400 4.29728 'International Tables Volume C Table 6.1.1.4 (pp. 500-502)' 'Henke, Gullikson and Davis, At. Data and Nucl. Data Tables, 1993, 54, 2'
H 0.00000 0.00000 0.49300 0.32291 0.14019 0.04081 10.51090 26.12570 3.14236 57.79970 0.00304 'International Tables Volume C Table 6.1.1.4 (pp. 500-502)' 'Henke, Gullikson and Davis, At. Data and Nucl. Data Tables, 1993, 54, 2'
O 0.01158 0.00611 3.04850 2.28680 1.54630 0.86700 13.27710 5.70110 0.32390 32.90890 0.25080 'International Tables Volume C Table 6.1.1.4 (pp. 500-502)' 'Henke, Gullikson and Davis, At. Data and Nucl. Data Tables, 1993, 54, 2'

loop_
_geom_angle_atom_site_label_1
_geom_angle_atom_site_label_2
_geom_angle_atom_site_label_3
_geom_angle
_geom_angle_site_symmetry_1
_geom_angle_site_symmetry_3
_geom_angle_publ_flag
O6 Dy1 O5 145.44(16) 1_655 . ?
O6 Dy1 O5 114.79(16) 2_657 . ?
O6 Dy1 O5 112.12(15) 1_655 2_657 ?
O6 Dy1 O5 49.85(14) 2_657 2_657 ?
O2 Dy1 O5 75.06(16) 2_656 . ?
O2 Dy1 O5 72.51(16) 2_656 2_657 ?
O2 Dy1 O6 78.53(16) 2_656 2_657 ?
O2 Dy1 O6 71.76(16) 2_656 1_655 ?
O1 Dy1 O5 77.86(17) 2_656 . ?
O1 Dy1 O5 120.47(17) 2_656 2_657 ?
O1 Dy1 O6 125.91(17) 2_656 2_657 ?
O1 Dy1 O6 74.70(17) 2_656 1_655 ?
O1 Dy1 O2 53.06(17) 2_656 2_656 ?
O3 Dy1 O5 143.8(2) . 2_657 ?
O3 Dy1 O5 87.9(2) . . ?
O3 Dy1 O6 103.7(2) . 1_655 ?
O3 Dy1 O6 151.63(19) . 2_657 ?
O3 Dy1 O2 125.9(2) . 2_656 ?
O3 Dy1 O1 73.4(2) . 2_656 ?
C9 Dy1 O5 90.23(17) 2_657 . ?
C9 Dy1 O5 24.95(16) 2_657 2_657 ?
C9 Dy1 O6 90.05(17) 2_657 1_655 ?
C9 Dy1 O6 24.90(16) 2_657 2_657 ?
C9 Dy1 O2 74.41(17) 2_657 2_656 ?
C9 Dy1 O1 127.47(18) 2_657 2_656 ?
C9 Dy1 O3 158.0(2) 2_657 . ?
O8 Dy1 O5 144.4(2) . . ?
O8 Dy1 O5 114.8(2) . 2_657 ?
O8 Dy1 O6 69.6(2) . 1_655 ?
O8 Dy1 O6 79.1(2) . 2_657 ?
O8 Dy1 O2 140.38(19) . 2_656 ?
O8 Dy1 O1 122.0(2) . 2_656 ?
O8 Dy1 O3 72.6(2) . . ?
O8 Dy1 C9 97.0(2) . 2_657 ?
O7 Dy1 O5 69.5(2) . 2_657 ?
O7 Dy1 O5 77.0(2) . . ?
O7 Dy1 O6 136.4(2) . 1_655 ?
O7 Dy1 O6 87.4(2) . 2_657 ?
O7 Dy1 O2 139.55(19) . 2_656 ?
O7 Dy1 O1 144.6(3) . 2_656 ?
O7 Dy1 O3 81.2(3) . . ?
O7 Dy1 C9 77.1(2) . 2_657 ?
O7 Dy1 O8 70.9(2) . . ?
C1 Dy1 O5 74.74(19) 2_656 . ?
C1 Dy1 O5 97.25(19) 2_656 2_657 ?
C1 Dy1 O6 71.38(19) 2_656 1_655 ?
C1 Dy1 O6 103.2(2) 2_656 2_657 ?
C1 Dy1 O2 27.3(2) 2_656 2_656 ?
C1 Dy1 O1 25.8(2) 2_656 2_656 ?
C1 Dy1 O3 98.9(2) 2_656 . ?
C1 Dy1 C9 101.7(2) 2_656 2_657 ?
C1 Dy1 O8 136.4(2) 2_656 . ?
C1 Dy1 O7 151.7(2) 2_656 . ?
C9 O5 Dy1 151.6(4) . . ?
C9 O5 Dy1 92.7(4) . 2_657 ?
C9 O6 Dy1 98.3(4) . 2_657 ?
C9 O6 Dy1 139.2(4) . 1_455 ?
C1 O2 Dy1 91.4(4) . 2_656 ?
C1 O1 Dy1 95.5(5) . 2_656 ?
C8 O3 Dy1 147.0(6) . . ?
O5 C9 Dy1 62.3(3) . 2_657 ?
O6 C9 Dy1 56.8(3) . 2_657 ?
O6 C9 O5 119.1(6) . . ?
C10 C9 Dy1 175.7(5) . 2_657 ?
C10 C9 O5 120.3(6) . . ?
C10 C9 O6 120.6(6) . . ?
H8a O8 Dy1 112.5 . . ?
H8b O8 Dy1 114.4 . . ?
H8b O8 H8a 104.8 . . ?
H7a O7 Dy1 115.9 . . ?
H7b O7 Dy1 114.9 . . ?
H7b O7 H7a 102.2 . . ?
O2 C1 Dy1 61.3(4) . 2_656 ?
O1 C1 Dy1 58.7(4) . 2_656 ?
O1 C1 O2 120.0(7) . . ?
C2 C1 Dy1 179.3(5) . 2_656 ?
C2 C1 O2 118.9(7) . . ?
C2 C1 O1 121.0(7) . . ?
C3 C2 C1 118.2(7) . . ?
C7 C2 C1 122.3(7) . . ?
C7 C2 C3 119.5(7) . . ?
H3 C3 C2 120.1(5) . . ?
C4 C3 C2 119.8(7) . . ?
C4 C3 H3 120.1(5) . . ?
H10a C10 C9 108.9(4) . . ?
H10b C10 C9 108.9(4) . . ?
H10b C10 H10a 107.7 . . ?
C11 C10 C9 113.5(6) . . ?
C11 C10 H10a 108.9(5) . . ?
C11 C10 H10b 108.9(5) . . ?
C11 C11 C10 112.1(9) 2_556 . ?
H11a C11 C10 109.2(5) . . ?
H11b C11 C10 109.2(5) . . ?
H11b C11 H11a 107.9 . . ?
C8 C4 C3 117.8(7) . . ?
C5 C4 C3 119.2(8) . . ?
C5 C4 C8 123.1(7) . . ?
H7 C7 C2 119.7(5) . . ?
C6 C7 C2 120.6(8) . . ?
C6 C7 H7 119.7(5) . . ?
C4 C8 O3 116.8(8) . . ?
O4 C8 O3 122.7(9) . . ?
O4 C8 C4 118.8(9) . . ?
O9 C8 O3 116.2(14) . . ?
O9 C8 C4 116.7(14) . . ?
O9 C8 O4 44.5(13) . . ?
H5 C5 C4 119.6(5) . . ?
C6 C5 C4 120.7(8) . . ?
C6 C5 H5 119.6(5) . . ?
C5 C6 C7 120.2(8) . . ?
H6 C6 C7 119.9(5) . . ?
H6 C6 C5 119.9(5) . . ?

loop_
_geom_bond_atom_site_label_1
_geom_bond_atom_site_label_2
_geom_bond_distance
_geom_bond_site_symmetry_2
_geom_bond_publ_flag
Dy1 O5 2.631(5) 2_657 ?
Dy1 O5 2.417(5) . ?
Dy1 O6 2.509(5) 2_657 ?
Dy1 O6 2.466(5) 1_655 ?
Dy1 O2 2.468(5) 2_656 ?
Dy1 O1 2.413(5) 2_656 ?
Dy1 O3 2.237(6) . ?
Dy1 C9 2.968(6) 2_657 ?
Dy1 O8 2.384(5) . ?
Dy1 O7 2.332(6) . ?
Dy1 C1 2.811(8) 2_656 ?
O5 C9 1.253(8) . ?
O6 C9 1.263(8) . ?
O2 C1 1.289(9) . ?
O1 C1 1.229(9) . ?
O3 C8 1.251(11) . ?
C9 C10 1.519(10) . ?
O8 H8a 0.9310 . ?
O8 H8b 0.9371 . ?
O7 H7a 0.9962 . ?
O7 H7b 0.9929 . ?
C1 C2 1.484(11) . ?
C2 C3 1.383(11) . ?
C2 C7 1.391(11) . ?
C3 H3 0.9300 . ?
C3 C4 1.392(11) . ?
C10 H10a 0.9700 . ?
C10 H10b 0.9700 . ?
C10 C11 1.523(12) . ?
C11 C11 1.531(16) 2_556 ?
C11 H11a 0.9700 . ?
C11 H11b 0.9700 . ?
C4 C8 1.493(12) . ?
C4 C5 1.411(11) . ?
C7 H7 0.9300 . ?
C7 C6 1.384(12) . ?
O4 C8 1.280(13) . ?
C8 O9 1.27(3) . ?
C5 H5 0.9300 . ?
C5 C6 1.341(12) . ?
C6 H6 0.9300 . ?

loop_
_geom_torsion_atom_site_label_1
_geom_torsion_atom_site_label_2
_geom_torsion_atom_site_label_3
_geom_torsion_atom_site_label_4
_geom_torsion
_geom_torsion_site_symmetry_1
_geom_torsion_site_symmetry_2
_geom_torsion_site_symmetry_3
_geom_torsion_site_symmetry_4
_geom_torsion_publ_flag
Dy1 O5 C9 Dy1 -164.0(11) . . . 2_657 ?
Dy1 O5 C9 O6 -162.4(9) . . . . ?
Dy1 O5 C9 O6 1.6(4) 2_657 . . . ?
Dy1 O5 C9 C10 19.9(10) . . . . ?
Dy1 O5 C9 C10 -176.1(4) 2_657 . . . ?
Dy1 O6 C9 Dy1 139.1(8) 1_455 . . 2_657 ?
Dy1 O6 C9 O5 137.4(6) 1_455 . . . ?
Dy1 O6 C9 O5 -1.7(4) 2_657 . . . ?
Dy1 O6 C9 C10 176.0(4) 2_657 . . . ?
Dy1 O6 C9 C10 -44.9(7) 1_455 . . . ?
Dy1 O2 C1 O1 -0.6(4) 2_656 . . . ?
Dy1 O2 C1 C2 179.2(3) 2_656 . . . ?
Dy1 O1 C1 O2 0.6(4) 2_656 . . . ?
Dy1 O1 C1 C2 -179.2(3) 2_656 . . . ?
Dy1 O3 C8 C4 155.6(13) . . . . ?
Dy1 O3 C8 O4 -9.3(14) . . . . ?
Dy1 O3 C8 O9 -60.4(19) . . . . ?
Dy1 C9 O5 Dy1 -164.0(6) 2_657 . . . ?
Dy1 C9 O6 Dy1 139.1(4) 2_657 . . 1_455 ?
O5 C9 C10 C11 94.5(7) . . . . ?
O6 C9 C10 C11 -83.2(7) . . . . ?
O2 C1 C2 C3 -178.3(7) . . . . ?
O2 C1 C2 C7 -0.3(9) . . . . ?
O1 C1 C2 C3 1.5(9) . . . . ?
O1 C1 C2 C7 179.5(8) . . . . ?
O3 C8 C4 C3 -13.8(12) . . . . ?
O3 C8 C4 C5 168.0(9) . . . . ?
C9 C10 C11 C11 177.9(9) . . . 2_556 ?
C1 C2 C3 C4 178.3(7) . . . . ?
C1 C2 C7 C6 -178.7(8) . . . . ?
C2 C3 C4 C8 -177.9(9) . . . . ?
C2 C3 C4 C5 0.4(11) . . . . ?
C2 C7 C6 C5 0.6(10) . . . . ?
C3 C4 C8 O4 151.7(10) . . . . ?
C3 C4 C8 O9 -157.7(17) . . . . ?
C3 C4 C5 C6 -0.5(9) . . . . ?
C10 C11 C11 C10 180.0(10) . . 2_556 2_556 ?
C4 C5 C6 C7 0.0(10) . . . . ?
